data_4304524
loop_
_publ_author_name
'Theocharis C. Stamatatos'
'Brian S. Luisi'
'Brian Moulton'
'George Christou'

_publ_section_title
;
Employment of 2,6-Diacetylpyridine Dioxime as a New Route to High
Nuclearity Metal Clusters: Mn6 and Mn8 Complexes
;
_journal_name_full 'Inorganic Chemistry'
_journal_page_first 1134
_journal_page_last 1144
_journal_paper_doi 10.1021/ic7020269
_journal_volume 47
_journal_year 2008
_chemical_formula_sum 'C28 H32 Cl Mn3 N9 O13'
_chemical_formula_weight 902.90
_chemical_name_systematic
; 
 ? 
;
_space_group_IT_number 2
_symmetry_cell_setting triclinic
_symmetry_space_group_name_Hall '-P 1'
_symmetry_space_group_name_H-M 'P -1'
_atom_sites_solution_hydrogens geom
_atom_sites_solution_primary direct
_atom_sites_solution_secondary difmap
_audit_creation_method SHELXL-97
_cell_angle_alpha 66.664(2)
_cell_angle_beta 79.922(2)
_cell_angle_gamma 83.865(2)
_cell_formula_units_Z 2
_cell_length_a 11.3405(15)
_cell_length_b 13.0773(18)
_cell_length_c 13.6561(19)
_cell_measurement_temperature 90(2)
_cell_volume 1829.3(4)
_computing_cell_refinement 'Bruker SMART'
_computing_data_collection 'Bruker SMART'
_computing_data_reduction 'Bruker SAINT'
_computing_molecular_graphics 'Bruker SHELXTL'
_computing_publication_material 'Bruker SHELXTL'
_computing_structure_refinement 'SHELXL-97 (Sheldrick, 1997)'
_computing_structure_solution 'SHELXS-97 (Sheldrick, 1990)'
_diffrn_ambient_temperature 90(2)
_diffrn_measured_fraction_theta_full 0.979
_diffrn_measured_fraction_theta_max 0.979
_diffrn_measurement_device_type 'CCD area detector'
_diffrn_measurement_method 'phi and omega scans'
_diffrn_radiation_monochromator graphite
_diffrn_radiation_source 'fine-focus sealed tube'
_diffrn_radiation_type MoK\a
_diffrn_radiation_wavelength 0.71073
_diffrn_reflns_av_R_equivalents 0.0252
_diffrn_reflns_av_sigmaI/netI 0.0399
_diffrn_reflns_limit_h_max 15
_diffrn_reflns_limit_h_min -15
_diffrn_reflns_limit_k_max 17
_diffrn_reflns_limit_k_min -17
_diffrn_reflns_limit_l_max 18
_diffrn_reflns_limit_l_min -18
_diffrn_reflns_number 17656
_diffrn_reflns_theta_full 28.29
_diffrn_reflns_theta_max 28.29
_diffrn_reflns_theta_min 1.70
_exptl_absorpt_coefficient_mu 1.168
_exptl_absorpt_correction_T_max 0.95
_exptl_absorpt_correction_T_min 0.80
_exptl_absorpt_correction_type empirical
_exptl_absorpt_process_details sadabs
_exptl_crystal_colour brown
_exptl_crystal_density_diffrn 1.639
_exptl_crystal_density_meas ?
_exptl_crystal_density_method .
_exptl_crystal_description rectangular
_exptl_crystal_F_000 918
_exptl_crystal_size_max 0.20
_exptl_crystal_size_mid 0.15
_exptl_crystal_size_min 0.04
_refine_diff_density_max 2.071
_refine_diff_density_min -1.075
_refine_diff_density_rms 0.114
_refine_ls_extinction_method none
_refine_ls_goodness_of_fit_ref 1.035
_refine_ls_hydrogen_treatment constr
_refine_ls_matrix_type full
_refine_ls_number_parameters 490
_refine_ls_number_reflns 8899
_refine_ls_number_restraints 0
_refine_ls_restrained_S_all 1.035
_refine_ls_R_factor_all 0.0621
_refine_ls_R_factor_gt 0.0517
_refine_ls_shift/su_max 0.001
_refine_ls_shift/su_mean 0.000
_refine_ls_structure_factor_coef Fsqd
_refine_ls_weighting_details 'calc w=1/[\s^2^(Fo^2^)+(0.0680P)^2^+3.6073P] where P=(Fo^2^+2Fc^2^)/3'
_refine_ls_weighting_scheme calc
_refine_ls_wR_factor_gt 0.1305
_refine_ls_wR_factor_ref 0.1394
_reflns_number_gt 7506
_reflns_number_total 8899
_reflns_threshold_expression >2sigma(I)
_cod_data_source_file ic7020269-file001.cif
_cod_data_source_block 819cm
_cod_database_code 4304524

loop_
_symmetry_equiv_pos_as_xyz
'x, y, z'
'-x, -y, -z'

loop_
_atom_site_label
_atom_site_type_symbol
_atom_site_fract_x
_atom_site_fract_y
_atom_site_fract_z
_atom_site_U_iso_or_equiv
_atom_site_adp_type
_atom_site_occupancy
_atom_site_symmetry_multiplicity
_atom_site_calc_flag
_atom_site_refinement_flags
_atom_site_disorder_assembly
_atom_site_disorder_group
Mn1 Mn 0.60377(4) 0.57141(3) 0.89784(3) 0.01644(11) Uani 1 1 d . . .
Mn2 Mn 0.65947(4) 0.46712(3) 1.17524(3) 0.01615(11) Uani 1 1 d . . .
Mn3 Mn 0.53749(4) 0.34221(3) 0.88994(4) 0.01701(11) Uani 1 1 d . . .
O1 O 0.79172(19) 0.50110(17) 1.06377(16) 0.0206(4) Uani 1 1 d . . .
O2 O 0.46387(19) 0.58189(17) 0.69894(17) 0.0197(4) Uani 1 1 d . . .
O3 O 0.60619(19) 0.72010(17) 1.11839(18) 0.0212(4) Uani 1 1 d . . .
O4 O 0.6655(2) 0.19479(18) 1.25627(19) 0.0260(5) Uani 1 1 d . . .
H1O4 H 0.6034 0.2218 1.2125 0.051(13) Uiso 1 1 d R . .
O5 O 0.49789(19) 0.26490(17) 1.13829(17) 0.0208(4) Uani 1 1 d . . .
O6 O 0.5847(2) 0.4471(2) 0.61550(19) 0.0318(5) Uani 1 1 d . . .
H2O6 H 0.5409 0.4982 0.6354 0.063(16) Uiso 1 1 d R . .
O7 O 0.54653(18) 0.53304(16) 1.08096(16) 0.0164(4) Uani 1 1 d . . .
N1 N 0.7418(2) 0.6884(2) 0.7666(2) 0.0200(5) Uani 1 1 d . . .
N2 N 0.7706(2) 0.5770(2) 0.96483(19) 0.0188(5) Uani 1 1 d . . .
N3 N 0.5553(2) 0.6282(2) 0.7206(2) 0.0191(5) Uani 1 1 d . . .
N4 N 0.7938(2) 0.4545(2) 1.2725(2) 0.0190(5) Uani 1 1 d . . .
N5 N 0.6720(2) 0.6330(2) 1.1798(2) 0.0192(5) Uani 1 1 d . . .
N6 N 0.7212(2) 0.2854(2) 1.2525(2) 0.0202(5) Uani 1 1 d . . .
N7 N 0.6231(2) 0.1885(2) 0.8891(2) 0.0196(5) Uani 1 1 d . . .
N8 N 0.5986(3) 0.3578(2) 0.7102(2) 0.0241(5) Uani 1 1 d . . .
N9 N 0.5347(2) 0.2285(2) 1.0578(2) 0.0187(5) Uani 1 1 d . . .
C1 C 0.9591(3) 0.6617(3) 0.9546(3) 0.0267(7) Uani 1 1 d . . .
H1A H 0.9525 0.6167 1.0303 0.040 Uiso 1 1 calc R . .
H1B H 0.9655 0.7383 0.9430 0.040 Uiso 1 1 calc R . .
H1C H 1.0291 0.6374 0.9173 0.040 Uiso 1 1 calc R . .
C2 C 0.8506(3) 0.6500(2) 0.9128(2) 0.0202(6) Uani 1 1 d . . .
C3 C 0.8253(3) 0.7242(2) 0.8028(2) 0.0198(6) Uani 1 1 d . . .
C4 C 0.8812(3) 0.8243(3) 0.7403(3) 0.0245(6) Uani 1 1 d . . .
H4 H 0.9375 0.8497 0.7665 0.029 Uiso 1 1 calc R . .
C5 C 0.8509(3) 0.8853(3) 0.6382(3) 0.0270(7) Uani 1 1 d . . .
H5 H 0.8875 0.9519 0.5949 0.032 Uiso 1 1 calc R . .
C6 C 0.7666(3) 0.8471(3) 0.6009(3) 0.0256(6) Uani 1 1 d . . .
H6 H 0.7466 0.8867 0.5321 0.031 Uiso 1 1 calc R . .
C7 C 0.7119(3) 0.7479(3) 0.6682(2) 0.0215(6) Uani 1 1 d . . .
C8 C 0.6152(3) 0.7022(3) 0.6387(2) 0.0223(6) Uani 1 1 d . . .
C9 C 0.5907(4) 0.7426(3) 0.5248(3) 0.0379(9) Uani 1 1 d . . .
H9A H 0.5504 0.6865 0.5160 0.057 Uiso 1 1 calc R . .
H9B H 0.6650 0.7574 0.4766 0.057 Uiso 1 1 calc R . .
H9C H 0.5409 0.8097 0.5088 0.057 Uiso 1 1 calc R . .
C10 C 0.8130(4) 0.7666(3) 1.1743(4) 0.0404(9) Uani 1 1 d . . .
H10A H 0.8033 0.8095 1.1005 0.061 Uiso 1 1 calc R . .
H10B H 0.8965 0.7601 1.1816 0.061 Uiso 1 1 calc R . .
H10C H 0.7692 0.8031 1.2190 0.061 Uiso 1 1 calc R . .
C11 C 0.7662(3) 0.6522(3) 1.2087(3) 0.0255(7) Uani 1 1 d . . .
C12 C 0.8327(3) 0.5497(2) 1.2701(2) 0.0216(6) Uani 1 1 d . . .
C13 C 0.9289(3) 0.5479(3) 1.3219(3) 0.0262(7) Uani 1 1 d . . .
H13 H 0.9544 0.6135 1.3211 0.031 Uiso 1 1 calc R . .
C14 C 0.9858(3) 0.4461(3) 1.3746(3) 0.0264(7) Uani 1 1 d . . .
H14 H 1.0506 0.4431 1.4091 0.032 Uiso 1 1 calc R . .
C15 C 0.9462(3) 0.3492(3) 1.3758(3) 0.0231(6) Uani 1 1 d . . .
H15 H 0.9839 0.2807 1.4109 0.028 Uiso 1 1 calc R . .
C16 C 0.8491(3) 0.3559(2) 1.3236(2) 0.0187(6) Uani 1 1 d . . .
C17 C 0.7962(3) 0.2588(2) 1.3200(2) 0.0198(6) Uani 1 1 d . . .
C18 C 0.8205(3) 0.1409(2) 1.3939(3) 0.0238(6) Uani 1 1 d . . .
H18A H 0.7481 0.1116 1.4412 0.036 Uiso 1 1 calc R . .
H18B H 0.8809 0.1391 1.4359 0.036 Uiso 1 1 calc R . .
H18C H 0.8479 0.0965 1.3522 0.036 Uiso 1 1 calc R . .
C19 C 0.7080(4) 0.2710(4) 0.5888(3) 0.0425(10) Uani 1 1 d . . .
H19A H 0.7148 0.3458 0.5360 0.064 Uiso 1 1 calc R . .
H19B H 0.6562 0.2315 0.5687 0.064 Uiso 1 1 calc R . .
H19C H 0.7859 0.2340 0.5926 0.064 Uiso 1 1 calc R . .
C20 C 0.6569(3) 0.2735(3) 0.6962(3) 0.0255(6) Uani 1 1 d . . .
C21 C 0.6654(3) 0.1746(3) 0.7960(3) 0.0233(6) Uani 1 1 d . . .
C22 C 0.7090(3) 0.0711(3) 0.7960(3) 0.0284(7) Uani 1 1 d . . .
H22 H 0.7415 0.0630 0.7320 0.034 Uiso 1 1 calc R . .
C23 C 0.7031(3) -0.0201(3) 0.8937(3) 0.0314(7) Uani 1 1 d . . .
H23 H 0.7306 -0.0903 0.8955 0.038 Uiso 1 1 calc R . .
C24 C 0.6557(3) -0.0057(3) 0.9884(3) 0.0279(7) Uani 1 1 d . . .
H24 H 0.6491 -0.0664 1.0540 0.034 Uiso 1 1 calc R . .
C25 C 0.6183(3) 0.1005(2) 0.9841(3) 0.0215(6) Uani 1 1 d . . .
C26 C 0.5713(3) 0.1250(2) 1.0807(2) 0.0203(6) Uani 1 1 d . . .
C27 C 0.5687(3) 0.0366(3) 1.1919(3) 0.0261(7) Uani 1 1 d . . .
H27A H 0.6472 0.0256 1.2126 0.039 Uiso 1 1 calc R . .
H27B H 0.5445 -0.0319 1.1926 0.039 Uiso 1 1 calc R . .
H27C H 0.5128 0.0594 1.2416 0.039 Uiso 1 1 calc R . .
O8M O 0.67438(18) 0.41204(17) 0.88726(18) 0.0211(4) Uani 1 1 d . . .
C28M C 0.7928(3) 0.3663(3) 0.8832(4) 0.0412(10) Uani 1 1 d . . .
H28A H 0.7993 0.3009 0.9475 0.062 Uiso 1 1 calc R . .
H28B H 0.8472 0.4202 0.8781 0.062 Uiso 1 1 calc R . .
H28C H 0.8123 0.3467 0.8214 0.062 Uiso 1 1 calc R . .
Cl1 Cl 0.95576(8) 0.85225(8) 0.34669(8) 0.0360(2) Uani 1 1 d . . .
O9 O 0.8578(4) 0.9248(4) 0.3076(3) 0.0735(11) Uiso 1 1 d . . .
O10 O 1.0168(3) 0.8928(2) 0.4074(2) 0.0369(6) Uani 1 1 d . . .
O11 O 1.0375(3) 0.8212(4) 0.2718(3) 0.0663(11) Uani 1 1 d . . .
O12 O 0.8997(3) 0.7482(3) 0.4215(3) 0.0627(9) Uani 1 1 d . . .
O13S O -0.0245(12) 0.9447(10) 0.9254(10) 0.100 Uiso 0.427(10) 1 d P . .
O14S O 0.0882(12) 0.9200(11) 0.9393(11) 0.100 Uiso 0.412(10) 1 d P . .

loop_
_atom_site_aniso_label
_atom_site_aniso_U_11
_atom_site_aniso_U_22
_atom_site_aniso_U_33
_atom_site_aniso_U_23
_atom_site_aniso_U_13
_atom_site_aniso_U_12
Mn1 0.0156(2) 0.0155(2) 0.0175(2) -0.00539(16) -0.00260(16) -0.00094(15)
Mn2 0.0156(2) 0.0151(2) 0.0173(2) -0.00535(16) -0.00403(16) 0.00014(15)
Mn3 0.0167(2) 0.0148(2) 0.0198(2) -0.00696(17) -0.00360(16) 0.00087(16)
O1 0.0180(10) 0.0220(10) 0.0189(10) -0.0048(8) -0.0049(8) 0.0025(8)
O2 0.0183(10) 0.0209(10) 0.0203(10) -0.0076(8) -0.0032(8) -0.0032(8)
O3 0.0223(11) 0.0152(9) 0.0269(11) -0.0072(8) -0.0103(9) 0.0025(8)
O4 0.0286(12) 0.0178(10) 0.0344(13) -0.0089(9) -0.0140(10) -0.0017(9)
O5 0.0235(11) 0.0188(10) 0.0212(10) -0.0093(8) -0.0048(8) 0.0030(8)
O6 0.0427(15) 0.0268(12) 0.0209(11) -0.0073(9) -0.0023(10) 0.0083(10)
O7 0.0156(10) 0.0159(9) 0.0175(10) -0.0061(8) -0.0033(7) 0.0005(7)
N1 0.0175(12) 0.0194(12) 0.0209(12) -0.0059(10) -0.0014(9) -0.0018(9)
N2 0.0193(12) 0.0193(12) 0.0168(12) -0.0063(9) -0.0030(9) 0.0011(9)
N3 0.0184(12) 0.0182(11) 0.0214(12) -0.0086(10) -0.0031(9) -0.0001(9)
N4 0.0191(12) 0.0177(12) 0.0201(12) -0.0066(9) -0.0052(9) 0.0007(9)
N5 0.0213(13) 0.0160(11) 0.0206(12) -0.0066(9) -0.0062(10) 0.0018(9)
N6 0.0211(13) 0.0174(12) 0.0237(13) -0.0090(10) -0.0039(10) -0.0016(9)
N7 0.0167(12) 0.0190(12) 0.0248(13) -0.0100(10) -0.0041(10) 0.0005(9)
N8 0.0282(14) 0.0206(12) 0.0222(13) -0.0073(10) -0.0034(10) 0.0002(10)
N9 0.0166(12) 0.0194(12) 0.0214(12) -0.0088(10) -0.0047(9) 0.0012(9)
C1 0.0226(16) 0.0276(16) 0.0298(17) -0.0088(13) -0.0061(13) -0.0056(12)
C2 0.0170(14) 0.0204(14) 0.0252(15) -0.0111(12) -0.0031(11) 0.0012(11)
C3 0.0151(13) 0.0203(14) 0.0237(15) -0.0098(12) 0.0016(11) -0.0016(11)
C4 0.0240(16) 0.0222(15) 0.0295(16) -0.0124(13) -0.0012(12) -0.0044(12)
C5 0.0291(17) 0.0187(14) 0.0295(17) -0.0062(12) 0.0012(13) -0.0070(12)
C6 0.0289(17) 0.0228(15) 0.0202(15) -0.0037(12) -0.0016(12) -0.0026(12)
C7 0.0187(14) 0.0206(14) 0.0224(15) -0.0062(12) -0.0003(11) -0.0021(11)
C8 0.0229(15) 0.0217(14) 0.0195(14) -0.0042(11) -0.0052(11) -0.0006(12)
C9 0.037(2) 0.047(2) 0.0226(17) -0.0014(15) -0.0073(14) -0.0162(17)
C10 0.044(2) 0.0230(17) 0.058(3) -0.0104(17) -0.030(2) -0.0025(15)
C11 0.0303(17) 0.0196(14) 0.0314(17) -0.0122(13) -0.0124(13) 0.0016(12)
C12 0.0260(16) 0.0172(13) 0.0238(15) -0.0087(11) -0.0074(12) 0.0001(11)
C13 0.0283(17) 0.0215(15) 0.0328(17) -0.0117(13) -0.0128(13) 0.0003(12)
C14 0.0271(17) 0.0253(15) 0.0297(17) -0.0100(13) -0.0157(13) 0.0035(13)
C15 0.0227(15) 0.0208(14) 0.0246(15) -0.0068(12) -0.0074(12) 0.0032(11)
C16 0.0205(14) 0.0176(13) 0.0165(13) -0.0057(11) -0.0015(11) 0.0001(11)
C17 0.0205(14) 0.0171(13) 0.0200(14) -0.0055(11) -0.0037(11) 0.0012(11)
C18 0.0273(16) 0.0154(13) 0.0270(16) -0.0042(12) -0.0115(12) 0.0026(11)
C19 0.050(2) 0.050(2) 0.0301(19) -0.0218(18) -0.0081(17) 0.0190(19)
C20 0.0249(16) 0.0286(16) 0.0248(16) -0.0124(13) -0.0047(12) 0.0022(13)
C21 0.0190(14) 0.0254(15) 0.0285(16) -0.0140(13) -0.0039(12) 0.0012(12)
C22 0.0263(17) 0.0290(17) 0.0351(18) -0.0198(14) -0.0029(13) 0.0036(13)
C23 0.0323(18) 0.0237(16) 0.044(2) -0.0194(15) -0.0085(15) 0.0060(13)
C24 0.0294(17) 0.0219(15) 0.0334(18) -0.0113(13) -0.0076(14) 0.0033(13)
C25 0.0192(14) 0.0197(14) 0.0272(15) -0.0101(12) -0.0056(12) 0.0005(11)
C26 0.0195(14) 0.0158(13) 0.0261(15) -0.0076(11) -0.0063(11) 0.0004(11)
C27 0.0322(17) 0.0169(14) 0.0281(16) -0.0057(12) -0.0091(13) -0.0010(12)
O8M 0.0155(10) 0.0197(10) 0.0298(11) -0.0116(9) -0.0040(8) 0.0012(8)
C28M 0.0212(17) 0.042(2) 0.074(3) -0.037(2) -0.0086(17) 0.0040(15)
Cl1 0.0372(5) 0.0390(5) 0.0452(5) -0.0268(4) -0.0205(4) 0.0075(4)
O10 0.0479(16) 0.0342(13) 0.0372(14) -0.0174(11) -0.0161(12) -0.0064(12)
O11 0.0433(18) 0.115(3) 0.073(2) -0.071(2) 0.0026(16) -0.0200(19)
O12 0.069(2) 0.063(2) 0.061(2) -0.0255(18) -0.0050(18) -0.0280(18)

loop_
_atom_type_symbol
_atom_type_description
_atom_type_scat_dispersion_real
_atom_type_scat_dispersion_imag
_atom_type_scat_source
C C 0.0033 0.0016 'International Tables Vol C Tables 4.2.6.8 and 6.1.1.4'
H H 0.0000 0.0000 'International Tables Vol C Tables 4.2.6.8 and 6.1.1.4'
N N 0.0061 0.0033 'International Tables Vol C Tables 4.2.6.8 and 6.1.1.4'
O O 0.0106 0.0060 'International Tables Vol C Tables 4.2.6.8 and 6.1.1.4'
Cl Cl 0.1484 0.1585 'International Tables Vol C Tables 4.2.6.8 and 6.1.1.4'
Mn Mn 0.3368 0.7283 'International Tables Vol C Tables 4.2.6.8 and 6.1.1.4'

loop_
_geom_angle_atom_site_label_1
_geom_angle_atom_site_label_2
_geom_angle_atom_site_label_3
_geom_angle
_geom_angle_site_symmetry_1
_geom_angle_site_symmetry_3
_geom_angle_publ_flag
O8M Mn1 O7 70.44(8) . 2_667 ?
O8M Mn1 O5 160.24(8) . 2_667 ?
O7 Mn1 O5 98.42(8) 2_667 2_667 ?
O8M Mn1 N2 88.44(8) . . ?
O7 Mn1 N2 143.59(8) 2_667 . ?
O5 Mn1 N2 108.93(9) 2_667 . ?
O8M Mn1 N1 98.95(9) . . ?
O7 Mn1 N1 142.00(8) 2_667 . ?
O5 Mn1 N1 79.62(8) 2_667 . ?
N2 Mn1 N1 68.53(9) . . ?
O8M Mn1 O7 105.86(8) . . ?
O7 Mn1 O7 84.28(8) 2_667 . ?
O5 Mn1 O7 88.64(7) 2_667 . ?
N2 Mn1 O7 73.12(8) . . ?
N1 Mn1 O7 133.21(8) . . ?
O8M Mn1 N3 88.06(8) . . ?
O7 Mn1 N3 76.17(8) 2_667 . ?
O5 Mn1 N3 73.17(8) 2_667 . ?
N2 Mn1 N3 134.09(9) . . ?
N1 Mn1 N3 66.89(9) . . ?
O7 Mn1 N3 150.70(8) . . ?
O8M Mn1 Mn3 34.42(6) . . ?
O7 Mn1 Mn3 36.36(5) 2_667 . ?
O5 Mn1 Mn3 131.09(6) 2_667 . ?
N2 Mn1 Mn3 119.69(6) . . ?
N1 Mn1 Mn3 121.84(7) . . ?
O7 Mn1 Mn3 99.94(5) . . ?
N3 Mn1 Mn3 76.89(6) . . ?
O7 Mn2 O1 93.95(9) . . ?
O7 Mn2 O2 92.68(9) . 2_667 ?
O1 Mn2 O2 172.93(9) . 2_667 ?
O7 Mn2 N4 158.97(9) . . ?
O1 Mn2 N4 82.76(9) . . ?
O2 Mn2 N4 91.90(9) 2_667 . ?
O7 Mn2 N5 87.33(9) . . ?
O1 Mn2 N5 88.40(9) . . ?
O2 Mn2 N5 94.34(9) 2_667 . ?
N4 Mn2 N5 71.86(9) . . ?
O7 Mn2 N6 130.03(9) . . ?
O1 Mn2 N6 93.35(9) . . ?
O2 Mn2 N6 80.50(9) 2_667 . ?
N4 Mn2 N6 70.98(9) . . ?
N5 Mn2 N6 142.25(9) . . ?
O7 Mn2 Mn3 35.85(6) . 2_667 ?
O1 Mn2 Mn3 108.71(6) . 2_667 ?
O2 Mn2 Mn3 78.18(6) 2_667 2_667 ?
N4 Mn2 Mn3 126.06(7) . 2_667 ?
N5 Mn2 Mn3 56.59(7) . 2_667 ?
N6 Mn2 Mn3 152.88(7) . 2_667 ?
O8M Mn3 O3 175.28(9) . 2_667 ?
O8M Mn3 O7 83.56(9) . 2_667 ?
O3 Mn3 O7 94.86(9) 2_667 2_667 ?
O8M Mn3 N7 97.92(9) . . ?
O3 Mn3 N7 84.45(9) 2_667 . ?
O7 Mn3 N7 169.52(9) 2_667 . ?
O8M Mn3 N9 93.76(10) . . ?
O3 Mn3 N9 90.83(9) 2_667 . ?
O7 Mn3 N9 96.46(9) 2_667 . ?
N7 Mn3 N9 73.11(10) . . ?
O8M Mn3 N8 91.42(10) . . ?
O3 Mn3 N8 85.51(10) 2_667 . ?
O7 Mn3 N8 120.05(9) 2_667 . ?
N7 Mn3 N8 70.36(10) . . ?
N9 Mn3 N8 143.48(9) . . ?
O8M Mn3 Mn2 105.36(7) . 2_667 ?
O3 Mn3 Mn2 71.26(6) 2_667 2_667 ?
O7 Mn3 Mn2 34.34(6) 2_667 2_667 ?
N7 Mn3 Mn2 151.66(7) . 2_667 ?
N9 Mn3 Mn2 120.31(7) . 2_667 ?
N8 Mn3 Mn2 92.82(7) . 2_667 ?
O8M Mn3 Mn1 41.69(6) . . ?
O3 Mn3 Mn1 136.04(6) 2_667 . ?
O7 Mn3 Mn1 42.31(6) 2_667 . ?
N7 Mn3 Mn1 139.51(7) . . ?
N9 Mn3 Mn1 101.57(7) . . ?
N8 Mn3 Mn1 106.14(7) . . ?
Mn2 Mn3 Mn1 66.040(16) 2_667 . ?
N2 O1 Mn2 116.68(16) . . ?
N3 O2 Mn2 109.83(16) . 2_667 ?
N5 O3 Mn3 105.99(16) . 2_667 ?
N9 O5 Mn1 118.92(16) . 2_667 ?
Mn2 O7 Mn3 109.82(10) . 2_667 ?
Mn2 O7 Mn1 115.50(9) . 2_667 ?
Mn3 O7 Mn1 101.33(9) 2_667 2_667 ?
Mn2 O7 Mn1 119.02(9) . . ?
Mn3 O7 Mn1 113.50(9) 2_667 . ?
Mn1 O7 Mn1 95.73(7) 2_667 . ?
C3 N1 C7 120.3(3) . . ?
C3 N1 Mn1 115.77(19) . . ?
C7 N1 Mn1 119.1(2) . . ?
C2 N2 O1 116.6(2) . . ?
C2 N2 Mn1 122.7(2) . . ?
O1 N2 Mn1 120.79(17) . . ?
C8 N3 O2 116.2(2) . . ?
C8 N3 Mn1 121.7(2) . . ?
O2 N3 Mn1 122.14(17) . . ?
C16 N4 C12 120.3(3) . . ?
C16 N4 Mn2 120.9(2) . . ?
C12 N4 Mn2 118.2(2) . . ?
C11 N5 O3 119.2(2) . . ?
C11 N5 Mn2 118.1(2) . . ?
O3 N5 Mn2 118.54(17) . . ?
C17 N6 O4 113.1(2) . . ?
C17 N6 Mn2 118.9(2) . . ?
O4 N6 Mn2 125.99(18) . . ?
C25 N7 C21 120.2(3) . . ?
C25 N7 Mn3 117.4(2) . . ?
C21 N7 Mn3 121.7(2) . . ?
C20 N8 O6 113.7(3) . . ?
C20 N8 Mn3 117.1(2) . . ?
O6 N8 Mn3 129.16(19) . . ?
C26 N9 O5 119.5(2) . . ?
C26 N9 Mn3 119.8(2) . . ?
O5 N9 Mn3 120.67(17) . . ?
N2 C2 C1 125.2(3) . . ?
N2 C2 C3 113.1(3) . . ?
C1 C2 C3 121.7(3) . . ?
N1 C3 C4 121.1(3) . . ?
N1 C3 C2 114.8(3) . . ?
C4 C3 C2 124.1(3) . . ?
C5 C4 C3 118.5(3) . . ?
C6 C5 C4 120.1(3) . . ?
C5 C6 C7 118.6(3) . . ?
N1 C7 C6 121.4(3) . . ?
N1 C7 C8 115.4(3) . . ?
C6 C7 C8 123.2(3) . . ?
N3 C8 C7 113.1(3) . . ?
N3 C8 C9 125.1(3) . . ?
C7 C8 C9 121.8(3) . . ?
N5 C11 C12 113.4(3) . . ?
N5 C11 C10 124.0(3) . . ?
C12 C11 C10 122.4(3) . . ?
N4 C12 C13 121.0(3) . . ?
N4 C12 C11 114.7(3) . . ?
C13 C12 C11 124.3(3) . . ?
C14 C13 C12 118.6(3) . . ?
C15 C14 C13 120.1(3) . . ?
C14 C15 C16 118.9(3) . . ?
N4 C16 C15 121.1(3) . . ?
N4 C16 C17 114.3(3) . . ?
C15 C16 C17 124.6(3) . . ?
N6 C17 C16 113.8(3) . . ?
N6 C17 C18 122.9(3) . . ?
C16 C17 C18 123.2(3) . . ?
N8 C20 C21 114.5(3) . . ?
N8 C20 C19 124.4(3) . . ?
C21 C20 C19 121.1(3) . . ?
N7 C21 C22 121.2(3) . . ?
N7 C21 C20 116.0(3) . . ?
C22 C21 C20 122.7(3) . . ?
C23 C22 C21 118.7(3) . . ?
C24 C23 C22 119.6(3) . . ?
C23 C24 C25 119.3(3) . . ?
N7 C25 C24 120.9(3) . . ?
N7 C25 C26 115.9(3) . . ?
C24 C25 C26 123.3(3) . . ?
N9 C26 C25 113.0(3) . . ?
N9 C26 C27 125.5(3) . . ?
C25 C26 C27 121.5(3) . . ?
C28M O8M Mn3 125.6(2) . . ?
C28M O8M Mn1 130.5(2) . . ?
Mn3 O8M Mn1 103.89(9) . . ?
O11 Cl1 O9 117.3(3) . . ?
O11 Cl1 O10 111.25(19) . . ?
O9 Cl1 O10 110.9(2) . . ?
O11 Cl1 O12 104.6(2) . . ?
O9 Cl1 O12 104.0(2) . . ?
O10 Cl1 O12 107.98(19) . . ?

loop_
_geom_bond_atom_site_label_1
_geom_bond_atom_site_label_2
_geom_bond_distance
_geom_bond_site_symmetry_2
_geom_bond_publ_flag
Mn1 O8M 2.202(2) . ?
Mn1 O7 2.206(2) 2_667 ?
Mn1 O5 2.234(2) 2_667 ?
Mn1 N2 2.261(3) . ?
Mn1 N1 2.315(3) . ?
Mn1 O7 2.331(2) . ?
Mn1 N3 2.380(3) . ?
Mn1 Mn3 3.2136(7) . ?
Mn2 O7 1.872(2) . ?
Mn2 O1 1.890(2) . ?
Mn2 O2 1.949(2) 2_667 ?
Mn2 N4 2.143(3) . ?
Mn2 N5 2.216(2) . ?
Mn2 N6 2.273(3) . ?
Mn2 Mn3 3.1219(7) 2_667 ?
Mn3 O8M 1.871(2) . ?
Mn3 O3 1.937(2) 2_667 ?
Mn3 O7 1.943(2) 2_667 ?
Mn3 N7 2.140(2) . ?
Mn3 N9 2.180(3) . ?
Mn3 N8 2.364(3) . ?
Mn3 Mn2 3.1219(7) 2_667 ?
O1 N2 1.367(3) . ?
O2 N3 1.384(3) . ?
O2 Mn2 1.949(2) 2_667 ?
O3 N5 1.355(3) . ?
O3 Mn3 1.937(2) 2_667 ?
O4 N6 1.381(3) . ?
O5 N9 1.349(3) . ?
O5 Mn1 2.234(2) 2_667 ?
O6 N8 1.377(3) . ?
O7 Mn3 1.943(2) 2_667 ?
O7 Mn1 2.206(2) 2_667 ?
N1 C3 1.342(4) . ?
N1 C7 1.342(4) . ?
N2 C2 1.289(4) . ?
N3 C8 1.290(4) . ?
N4 C16 1.346(4) . ?
N4 C12 1.352(4) . ?
N5 C11 1.282(4) . ?
N6 C17 1.284(4) . ?
N7 C25 1.348(4) . ?
N7 C21 1.353(4) . ?
N8 C20 1.287(4) . ?
N9 C26 1.301(4) . ?
C1 C2 1.488(4) . ?
C2 C3 1.489(4) . ?
C3 C4 1.396(4) . ?
C4 C5 1.388(5) . ?
C5 C6 1.377(5) . ?
C6 C7 1.393(4) . ?
C7 C8 1.486(4) . ?
C8 C9 1.498(5) . ?
C10 C11 1.506(5) . ?
C11 C12 1.478(4) . ?
C12 C13 1.393(4) . ?
C13 C14 1.388(4) . ?
C14 C15 1.382(5) . ?
C15 C16 1.390(4) . ?
C16 C17 1.482(4) . ?
C17 C18 1.499(4) . ?
C19 C20 1.491(5) . ?
C20 C21 1.471(5) . ?
C21 C22 1.390(4) . ?
C22 C23 1.389(5) . ?
C23 C24 1.387(5) . ?
C24 C25 1.390(4) . ?
C25 C26 1.476(4) . ?
C26 C27 1.497(4) . ?
O8M C28M 1.411(4) . ?
Cl1 O11 1.410(3) . ?
Cl1 O9 1.414(4) . ?
Cl1 O10 1.440(3) . ?
Cl1 O12 1.468(4) . ?
O13S O14S 1.312(16) . ?

loop_
_geom_hbond_atom_site_label_D
_geom_hbond_atom_site_label_H
_geom_hbond_atom_site_label_A
_geom_hbond_distance_DH
_geom_hbond_distance_HA
_geom_hbond_distance_DA
_geom_hbond_angle_DHA
_geom_hbond_site_symmetry_A
O4 H1O4 O5 0.95 1.61 2.565(3) 178.7 .
O4 H1O4 N9 0.95 2.34 3.172(3) 145.3 .
O6 H2O6 O2 0.89 1.73 2.609(3) 168.6 .
O6 H2O6 N3 0.89 2.44 3.184(3) 141.0 .

loop_
_geom_torsion_atom_site_label_1
_geom_torsion_atom_site_label_2
_geom_torsion_atom_site_label_3
_geom_torsion_atom_site_label_4
_geom_torsion
_geom_torsion_site_symmetry_1
_geom_torsion_site_symmetry_2
_geom_torsion_site_symmetry_3
_geom_torsion_site_symmetry_4
_geom_torsion_publ_flag
O7 Mn1 Mn3 O8M -169.46(13) 2_667 . . . ?
O5 Mn1 Mn3 O8M 159.46(13) 2_667 . . . ?
N2 Mn1 Mn3 O8M -27.45(13) . . . . ?
N1 Mn1 Mn3 O8M 54.39(13) . . . . ?
O7 Mn1 Mn3 O8M -103.59(11) . . . . ?
N3 Mn1 Mn3 O8M 106.15(12) . . . . ?
O8M Mn1 Mn3 O3 -173.91(14) . . . 2_667 ?
O7 Mn1 Mn3 O3 16.63(13) 2_667 . . 2_667 ?
O5 Mn1 Mn3 O3 -14.44(13) 2_667 . . 2_667 ?
N2 Mn1 Mn3 O3 158.65(12) . . . 2_667 ?
N1 Mn1 Mn3 O3 -119.52(12) . . . 2_667 ?
O7 Mn1 Mn3 O3 82.50(11) . . . 2_667 ?
N3 Mn1 Mn3 O3 -67.76(12) . . . 2_667 ?
O8M Mn1 Mn3 O7 169.46(13) . . . 2_667 ?
O5 Mn1 Mn3 O7 -31.08(11) 2_667 . . 2_667 ?
N2 Mn1 Mn3 O7 142.01(11) . . . 2_667 ?
N1 Mn1 Mn3 O7 -136.15(12) . . . 2_667 ?
O7 Mn1 Mn3 O7 65.87(11) . . . 2_667 ?
N3 Mn1 Mn3 O7 -84.39(11) . . . 2_667 ?
O8M Mn1 Mn3 N7 5.10(15) . . . . ?
O7 Mn1 Mn3 N7 -164.36(14) 2_667 . . . ?
O5 Mn1 Mn3 N7 164.56(13) 2_667 . . . ?
N2 Mn1 Mn3 N7 -22.35(13) . . . . ?
N1 Mn1 Mn3 N7 59.49(14) . . . . ?
O7 Mn1 Mn3 N7 -98.50(12) . . . . ?
N3 Mn1 Mn3 N7 111.25(13) . . . . ?
O8M Mn1 Mn3 N9 82.58(12) . . . . ?
O7 Mn1 Mn3 N9 -86.88(11) 2_667 . . . ?
O5 Mn1 Mn3 N9 -117.96(10) 2_667 . . . ?
N2 Mn1 Mn3 N9 55.13(10) . . . . ?
N1 Mn1 Mn3 N9 136.96(10) . . . . ?
O7 Mn1 Mn3 N9 -21.02(8) . . . . ?
N3 Mn1 Mn3 N9 -171.28(9) . . . . ?
O8M Mn1 Mn3 N8 -73.37(12) . . . . ?
O7 Mn1 Mn3 N8 117.17(11) 2_667 . . . ?
O5 Mn1 Mn3 N8 86.09(10) 2_667 . . . ?
N2 Mn1 Mn3 N8 -100.82(10) . . . . ?
N1 Mn1 Mn3 N8 -18.98(10) . . . . ?
O7 Mn1 Mn3 N8 -176.97(9) . . . . ?
N3 Mn1 Mn3 N8 32.77(9) . . . . ?
O8M Mn1 Mn3 Mn2 -159.21(10) . . . 2_667 ?
O7 Mn1 Mn3 Mn2 31.33(9) 2_667 . . 2_667 ?
O5 Mn1 Mn3 Mn2 0.25(8) 2_667 . . 2_667 ?
N2 Mn1 Mn3 Mn2 173.34(7) . . . 2_667 ?
N1 Mn1 Mn3 Mn2 -104.82(8) . . . 2_667 ?
O7 Mn1 Mn3 Mn2 97.19(5) . . . 2_667 ?
N3 Mn1 Mn3 Mn2 -53.06(6) . . . 2_667 ?
O7 Mn2 O1 N2 14.08(19) . . . . ?
O2 Mn2 O1 N2 173.9(7) 2_667 . . . ?
N4 Mn2 O1 N2 -145.0(2) . . . . ?
N5 Mn2 O1 N2 -73.13(19) . . . . ?
N6 Mn2 O1 N2 144.62(19) . . . . ?
Mn3 Mn2 O1 N2 -19.4(2) 2_667 . . . ?
O1 Mn2 O7 Mn3 -116.96(11) . . . 2_667 ?
O2 Mn2 O7 Mn3 65.47(11) 2_667 . . 2_667 ?
N4 Mn2 O7 Mn3 -36.9(3) . . . 2_667 ?
N5 Mn2 O7 Mn3 -28.75(11) . . . 2_667 ?
N6 Mn2 O7 Mn3 145.31(10) . . . 2_667 ?
O1 Mn2 O7 Mn1 129.26(11) . . . 2_667 ?
O2 Mn2 O7 Mn1 -48.31(11) 2_667 . . 2_667 ?
N4 Mn2 O7 Mn1 -150.7(2) . . . 2_667 ?
N5 Mn2 O7 Mn1 -142.53(11) . . . 2_667 ?
N6 Mn2 O7 Mn1 31.53(16) . . . 2_667 ?
Mn3 Mn2 O7 Mn1 -113.78(14) 2_667 . . 2_667 ?
O1 Mn2 O7 Mn1 16.25(11) . . . . ?
O2 Mn2 O7 Mn1 -161.32(11) 2_667 . . . ?
N4 Mn2 O7 Mn1 96.3(3) . . . . ?
N5 Mn2 O7 Mn1 104.45(11) . . . . ?
N6 Mn2 O7 Mn1 -81.49(14) . . . . ?
Mn3 Mn2 O7 Mn1 133.21(16) 2_667 . . . ?
O8M Mn1 O7 Mn2 55.62(12) . . . . ?
O7 Mn1 O7 Mn2 123.39(13) 2_667 . . . ?
O5 Mn1 O7 Mn2 -138.00(11) 2_667 . . . ?
N2 Mn1 O7 Mn2 -27.74(11) . . . . ?
N1 Mn1 O7 Mn2 -63.64(15) . . . . ?
N3 Mn1 O7 Mn2 171.36(13) . . . . ?
Mn3 Mn1 O7 Mn2 90.45(10) . . . . ?
O8M Mn1 O7 Mn3 -172.78(9) . . . 2_667 ?
O7 Mn1 O7 Mn3 -105.00(11) 2_667 . . 2_667 ?
O5 Mn1 O7 Mn3 -6.40(10) 2_667 . . 2_667 ?
N2 Mn1 O7 Mn3 103.87(11) . . . 2_667 ?
N1 Mn1 O7 Mn3 67.96(14) . . . 2_667 ?
N3 Mn1 O7 Mn3 -57.0(2) . . . 2_667 ?
Mn3 Mn1 O7 Mn3 -137.95(8) . . . 2_667 ?
O8M Mn1 O7 Mn1 -67.78(9) . . . 2_667 ?
O7 Mn1 O7 Mn1 0.0 2_667 . . 2_667 ?
O5 Mn1 O7 Mn1 98.61(8) 2_667 . . 2_667 ?
N2 Mn1 O7 Mn1 -151.13(9) . . . 2_667 ?
N1 Mn1 O7 Mn1 172.96(9) . . . 2_667 ?
N3 Mn1 O7 Mn1 47.96(18) . . . 2_667 ?
Mn3 Mn1 O7 Mn1 -32.94(6) . . . 2_667 ?
O8M Mn1 N1 C3 -104.3(2) . . . . ?
O7 Mn1 N1 C3 -173.86(18) 2_667 . . . ?
O5 Mn1 N1 C3 95.7(2) 2_667 . . . ?
N2 Mn1 N1 C3 -19.5(2) . . . . ?
O7 Mn1 N1 C3 17.6(3) . . . . ?
N3 Mn1 N1 C3 171.7(2) . . . . ?
Mn3 Mn1 N1 C3 -132.01(19) . . . . ?
O8M Mn1 N1 C7 100.1(2) . . . . ?
O7 Mn1 N1 C7 30.5(3) 2_667 . . . ?
O5 Mn1 N1 C7 -59.9(2) 2_667 . . . ?
N2 Mn1 N1 C7 -175.2(2) . . . . ?
O7 Mn1 N1 C7 -138.1(2) . . . . ?
N3 Mn1 N1 C7 16.1(2) . . . . ?
Mn3 Mn1 N1 C7 72.4(2) . . . . ?
Mn2 O1 N2 C2 137.9(2) . . . . ?
Mn2 O1 N2 Mn1 -42.6(2) . . . . ?
O8M Mn1 N2 C2 112.5(2) . . . . ?
O7 Mn1 N2 C2 165.5(2) 2_667 . . . ?
O5 Mn1 N2 C2 -57.9(2) 2_667 . . . ?
N1 Mn1 N2 C2 12.2(2) . . . . ?
O7 Mn1 N2 C2 -140.5(2) . . . . ?
N3 Mn1 N2 C2 26.7(3) . . . . ?
Mn3 Mn1 N2 C2 127.6(2) . . . . ?
O8M Mn1 N2 O1 -67.0(2) . . . . ?
O7 Mn1 N2 O1 -13.9(3) 2_667 . . . ?
O5 Mn1 N2 O1 122.62(19) 2_667 . . . ?
N1 Mn1 N2 O1 -167.2(2) . . . . ?
O7 Mn1 N2 O1 40.11(18) . . . . ?
N3 Mn1 N2 O1 -152.77(17) . . . . ?
Mn3 Mn1 N2 O1 -51.9(2) . . . . ?
Mn2 O2 N3 C8 -152.7(2) 2_667 . . . ?
Mn2 O2 N3 Mn1 29.1(2) 2_667 . . . ?
O8M Mn1 N3 C8 -107.7(2) . . . . ?
O7 Mn1 N3 C8 -178.1(2) 2_667 . . . ?
O5 Mn1 N3 C8 78.5(2) 2_667 . . . ?
N2 Mn1 N3 C8 -21.8(3) . . . . ?
N1 Mn1 N3 C8 -7.1(2) . . . . ?
O7 Mn1 N3 C8 132.4(2) . . . . ?
Mn3 Mn1 N3 C8 -140.6(2) . . . . ?
O8M Mn1 N3 O2 70.43(19) . . . . ?
O7 Mn1 N3 O2 0.10(18) 2_667 . . . ?
O5 Mn1 N3 O2 -103.3(2) 2_667 . . . ?
N2 Mn1 N3 O2 156.37(17) . . . . ?
N1 Mn1 N3 O2 171.0(2) . . . . ?
O7 Mn1 N3 O2 -49.5(3) . . . . ?
Mn3 Mn1 N3 O2 37.53(18) . . . . ?
O7 Mn2 N4 C16 -175.3(2) . . . . ?
O1 Mn2 N4 C16 -93.1(2) . . . . ?
O2 Mn2 N4 C16 82.2(2) 2_667 . . . ?
N5 Mn2 N4 C16 176.2(2) . . . . ?
N6 Mn2 N4 C16 2.9(2) . . . . ?
Mn3 Mn2 N4 C16 158.95(19) 2_667 . . . ?
O7 Mn2 N4 C12 -3.8(4) . . . . ?
O1 Mn2 N4 C12 78.3(2) . . . . ?
O2 Mn2 N4 C12 -106.3(2) 2_667 . . . ?
N5 Mn2 N4 C12 -12.4(2) . . . . ?
N6 Mn2 N4 C12 174.4(2) . . . . ?
Mn3 Mn2 N4 C12 -29.6(3) 2_667 . . . ?
Mn3 O3 N5 C11 -172.2(2) 2_667 . . . ?
Mn3 O3 N5 Mn2 31.2(2) 2_667 . . . ?
O7 Mn2 N5 C11 -158.8(3) . . . . ?
O1 Mn2 N5 C11 -64.8(2) . . . . ?
O2 Mn2 N5 C11 108.7(2) 2_667 . . . ?
N4 Mn2 N5 C11 18.1(2) . . . . ?
N6 Mn2 N5 C11 28.6(3) . . . . ?
Mn3 Mn2 N5 C11 -178.5(3) 2_667 . . . ?
O7 Mn2 N5 O3 -2.0(2) . . . . ?
O1 Mn2 N5 O3 92.0(2) . . . . ?
O2 Mn2 N5 O3 -94.5(2) 2_667 . . . ?
N4 Mn2 N5 O3 174.9(2) . . . . ?
N6 Mn2 N5 O3 -174.60(17) . . . . ?
Mn3 Mn2 N5 O3 -21.75(16) 2_667 . . . ?
O7 Mn2 N6 C17 -176.3(2) . . . . ?
O1 Mn2 N6 C17 85.7(2) . . . . ?
O2 Mn2 N6 C17 -90.8(2) 2_667 . . . ?
N4 Mn2 N6 C17 4.5(2) . . . . ?
N5 Mn2 N6 C17 -6.0(3) . . . . ?
Mn3 Mn2 N6 C17 -129.3(2) 2_667 . . . ?
O7 Mn2 N6 O4 -13.6(3) . . . . ?
O1 Mn2 N6 O4 -111.6(2) . . . . ?
O2 Mn2 N6 O4 71.9(2) 2_667 . . . ?
N4 Mn2 N6 O4 167.2(2) . . . . ?
N5 Mn2 N6 O4 156.7(2) . . . . ?
Mn3 Mn2 N6 O4 33.4(3) 2_667 . . . ?
O8M Mn3 N7 C25 99.8(2) . . . . ?
O3 Mn3 N7 C25 -84.3(2) 2_667 . . . ?
O7 Mn3 N7 C25 2.4(6) 2_667 . . . ?
N9 Mn3 N7 C25 8.3(2) . . . . ?
N8 Mn3 N7 C25 -171.5(2) . . . . ?
Mn2 Mn3 N7 C25 -115.0(2) 2_667 . . . ?
Mn1 Mn3 N7 C25 96.4(2) . . . . ?
O8M Mn3 N7 C21 -89.5(2) . . . . ?
O3 Mn3 N7 C21 86.4(2) 2_667 . . . ?
O7 Mn3 N7 C21 173.1(4) 2_667 . . . ?
N9 Mn3 N7 C21 179.0(3) . . . . ?
N8 Mn3 N7 C21 -0.8(2) . . . . ?
Mn2 Mn3 N7 C21 55.7(3) 2_667 . . . ?
Mn1 Mn3 N7 C21 -92.9(2) . . . . ?
O8M Mn3 N8 C20 94.6(3) . . . . ?
O3 Mn3 N8 C20 -89.0(3) 2_667 . . . ?
O7 Mn3 N8 C20 178.0(2) 2_667 . . . ?
N7 Mn3 N8 C20 -3.3(2) . . . . ?
N9 Mn3 N8 C20 -3.7(3) . . . . ?
Mn2 Mn3 N8 C20 -159.9(2) 2_667 . . . ?
Mn1 Mn3 N8 C20 134.2(2) . . . . ?
O8M Mn3 N8 O6 -82.7(3) . . . . ?
O3 Mn3 N8 O6 93.7(3) 2_667 . . . ?
O7 Mn3 N8 O6 0.7(3) 2_667 . . . ?
N7 Mn3 N8 O6 179.4(3) . . . . ?
N9 Mn3 N8 O6 179.0(2) . . . . ?
Mn2 Mn3 N8 O6 22.8(3) 2_667 . . . ?
Mn1 Mn3 N8 O6 -43.1(3) . . . . ?
Mn1 O5 N9 C26 -165.8(2) 2_667 . . . ?
Mn1 O5 N9 Mn3 15.7(3) 2_667 . . . ?
O8M Mn3 N9 C26 -103.5(2) . . . . ?
O3 Mn3 N9 C26 77.6(2) 2_667 . . . ?
O7 Mn3 N9 C26 172.6(2) 2_667 . . . ?
N7 Mn3 N9 C26 -6.3(2) . . . . ?
N8 Mn3 N9 C26 -6.0(3) . . . . ?
Mn2 Mn3 N9 C26 146.3(2) 2_667 . . . ?
Mn1 Mn3 N9 C26 -144.9(2) . . . . ?
O8M Mn3 N9 O5 75.0(2) . . . . ?
O3 Mn3 N9 O5 -103.9(2) 2_667 . . . ?
O7 Mn3 N9 O5 -8.9(2) 2_667 . . . ?
N7 Mn3 N9 O5 172.1(2) . . . . ?
N8 Mn3 N9 O5 172.48(18) . . . . ?
Mn2 Mn3 N9 O5 -35.3(2) 2_667 . . . ?
Mn1 Mn3 N9 O5 33.6(2) . . . . ?
O1 N2 C2 C1 -3.8(4) . . . . ?
Mn1 N2 C2 C1 176.8(2) . . . . ?
O1 N2 C2 C3 175.8(2) . . . . ?
Mn1 N2 C2 C3 -3.6(3) . . . . ?
C7 N1 C3 C4 1.1(4) . . . . ?
Mn1 N1 C3 C4 -154.2(2) . . . . ?
C7 N1 C3 C2 -179.5(3) . . . . ?
Mn1 N1 C3 C2 25.1(3) . . . . ?
N2 C2 C3 N1 -14.6(4) . . . . ?
C1 C2 C3 N1 165.0(3) . . . . ?
N2 C2 C3 C4 164.7(3) . . . . ?
C1 C2 C3 C4 -15.7(5) . . . . ?
N1 C3 C4 C5 -1.6(5) . . . . ?
C2 C3 C4 C5 179.1(3) . . . . ?
C3 C4 C5 C6 0.5(5) . . . . ?
C4 C5 C6 C7 1.0(5) . . . . ?
C3 N1 C7 C6 0.5(4) . . . . ?
Mn1 N1 C7 C6 155.0(2) . . . . ?
C3 N1 C7 C8 -177.7(3) . . . . ?
Mn1 N1 C7 C8 -23.3(3) . . . . ?
C5 C6 C7 N1 -1.6(5) . . . . ?
C5 C6 C7 C8 176.5(3) . . . . ?
O2 N3 C8 C7 -179.8(2) . . . . ?
Mn1 N3 C8 C7 -1.6(4) . . . . ?
O2 N3 C8 C9 1.7(5) . . . . ?
Mn1 N3 C8 C9 180.0(3) . . . . ?
N1 C7 C8 N3 15.8(4) . . . . ?
C6 C7 C8 N3 -162.4(3) . . . . ?
N1 C7 C8 C9 -165.7(3) . . . . ?
C6 C7 C8 C9 16.0(5) . . . . ?
O3 N5 C11 C12 -176.8(2) . . . . ?
Mn2 N5 C11 C12 -20.1(4) . . . . ?
O3 N5 C11 C10 -2.9(5) . . . . ?
Mn2 N5 C11 C10 153.7(3) . . . . ?
C16 N4 C12 C13 -1.3(5) . . . . ?
Mn2 N4 C12 C13 -172.9(2) . . . . ?
C16 N4 C12 C11 178.3(3) . . . . ?
Mn2 N4 C12 C11 6.8(4) . . . . ?
N5 C11 C12 N4 8.8(4) . . . . ?
C10 C11 C12 N4 -165.1(3) . . . . ?
N5 C11 C12 C13 -171.5(3) . . . . ?
C10 C11 C12 C13 14.6(5) . . . . ?
N4 C12 C13 C14 1.3(5) . . . . ?
C11 C12 C13 C14 -178.4(3) . . . . ?
C12 C13 C14 C15 -0.6(5) . . . . ?
C13 C14 C15 C16 0.0(5) . . . . ?
C12 N4 C16 C15 0.7(4) . . . . ?
Mn2 N4 C16 C15 172.0(2) . . . . ?
C12 N4 C16 C17 179.8(3) . . . . ?
Mn2 N4 C16 C17 -9.0(3) . . . . ?
C14 C15 C16 N4 0.0(5) . . . . ?
C14 C15 C16 C17 -179.0(3) . . . . ?
O4 N6 C17 C16 -175.1(2) . . . . ?
Mn2 N6 C17 C16 -10.3(3) . . . . ?
O4 N6 C17 C18 0.5(4) . . . . ?
Mn2 N6 C17 C18 165.3(2) . . . . ?
N4 C16 C17 N6 12.3(4) . . . . ?
C15 C16 C17 N6 -168.7(3) . . . . ?
N4 C16 C17 C18 -163.2(3) . . . . ?
C15 C16 C17 C18 15.8(5) . . . . ?
O6 N8 C20 C21 -175.9(3) . . . . ?
Mn3 N8 C20 C21 6.3(4) . . . . ?
O6 N8 C20 C19 1.2(5) . . . . ?
Mn3 N8 C20 C19 -176.6(3) . . . . ?
C25 N7 C21 C22 -2.4(5) . . . . ?
Mn3 N7 C21 C22 -172.9(2) . . . . ?
C25 N7 C21 C20 174.7(3) . . . . ?
Mn3 N7 C21 C20 4.3(4) . . . . ?
N8 C20 C21 N7 -7.0(4) . . . . ?
C19 C20 C21 N7 175.8(3) . . . . ?
N8 C20 C21 C22 170.2(3) . . . . ?
C19 C20 C21 C22 -7.1(5) . . . . ?
N7 C21 C22 C23 3.1(5) . . . . ?
C20 C21 C22 C23 -173.9(3) . . . . ?
C21 C22 C23 C24 -0.9(5) . . . . ?
C22 C23 C24 C25 -1.9(5) . . . . ?
C21 N7 C25 C24 -0.5(5) . . . . ?
Mn3 N7 C25 C24 170.4(2) . . . . ?
C21 N7 C25 C26 179.7(3) . . . . ?
Mn3 N7 C25 C26 -9.5(3) . . . . ?
C23 C24 C25 N7 2.6(5) . . . . ?
C23 C24 C25 C26 -177.5(3) . . . . ?
O5 N9 C26 C25 -175.0(2) . . . . ?
Mn3 N9 C26 C25 3.5(3) . . . . ?
O5 N9 C26 C27 4.8(5) . . . . ?
Mn3 N9 C26 C27 -176.7(2) . . . . ?
N7 C25 C26 N9 3.9(4) . . . . ?
C24 C25 C26 N9 -176.0(3) . . . . ?
N7 C25 C26 C27 -175.9(3) . . . . ?
C24 C25 C26 C27 4.3(5) . . . . ?
O3 Mn3 O8M C28M -118.5(11) 2_667 . . . ?
O7 Mn3 O8M C28M 170.9(3) 2_667 . . . ?
N7 Mn3 O8M C28M 1.3(3) . . . . ?
N9 Mn3 O8M C28M 74.8(3) . . . . ?
N8 Mn3 O8M C28M -69.0(3) . . . . ?
Mn2 Mn3 O8M C28M -162.4(3) 2_667 . . . ?
Mn1 Mn3 O8M C28M 178.0(3) . . . . ?
O3 Mn3 O8M Mn1 63.6(12) 2_667 . . . ?
O7 Mn3 O8M Mn1 -7.12(9) 2_667 . . . ?
N7 Mn3 O8M Mn1 -176.66(10) . . . . ?
N9 Mn3 O8M Mn1 -103.21(10) . . . . ?
N8 Mn3 O8M Mn1 112.97(10) . . . . ?
Mn2 Mn3 O8M Mn1 19.65(10) 2_667 . . . ?
O7 Mn1 O8M C28M -171.2(3) 2_667 . . . ?
O5 Mn1 O8M C28M 130.7(3) 2_667 . . . ?
N2 Mn1 O8M C28M -21.5(3) . . . . ?
N1 Mn1 O8M C28M 46.5(3) . . . . ?
O7 Mn1 O8M C28M -93.4(3) . . . . ?
N3 Mn1 O8M C28M 112.8(3) . . . . ?
Mn3 Mn1 O8M C28M -177.8(4) . . . . ?
O7 Mn1 O8M Mn3 6.61(8) 2_667 . . . ?
O5 Mn1 O8M Mn3 -51.5(3) 2_667 . . . ?
N2 Mn1 O8M Mn3 156.39(11) . . . . ?
N1 Mn1 O8M Mn3 -135.64(10) . . . . ?
O7 Mn1 O8M Mn3 84.43(10) . . . . ?
N3 Mn1 O8M Mn3 -69.40(10) . . . . ?
